data_7246929
loop_
_publ_author_name
'Zhang, Yinan'
'Cai, Zhuoer'
'Zhang, Xinyi'
'Xiao, Shiyue'
'Liu, Xianmin'
'Zhao, Yingyi'
'Hua, Xiu-Ni'
'Sun, Baiwang'

_publ_section_title
;
 Dielectric and optical properties of a new organic--inorganic hybrid
 phase transition material
;
_journal_issue 30
_journal_name_full CrystEngComm
_journal_page_first 4284
_journal_page_last 4289
_journal_paper_doi 10.1039/D3CE00454F
_journal_volume 25
_journal_year 2023
_chemical_formula_moiety '2(Cl2 Mn0.5), C14 H34 Cl2 N2'
_chemical_formula_sum 'C14 H34 Cl6 Mn N2'
_chemical_formula_weight 498.07
_space_group_crystal_system tetragonal
_space_group_IT_number 137
_space_group_name_Hall '-P 4ac 2a'
_space_group_name_H-M_alt 'P 42/n m c :2'
_atom_sites_solution_hydrogens geom
_atom_sites_solution_primary direct
_audit_creation_date 2023-04-05
_audit_creation_method
;FinalCif V118 by Daniel Kratzert, Freiburg 2023,
https://dkratzert.de/finalcif.html
;
_audit_update_record
;
2023-04-07 deposited with the CCDC.	2023-06-05 downloaded from the CCDC.
;
_cell_angle_alpha 90
_cell_angle_beta 90
_cell_angle_gamma 90
_cell_formula_units_Z 2
_cell_length_a 9.2031(9)
_cell_length_b 9.2031(9)
_cell_length_c 14.662(2)
_cell_measurement_reflns_used 2132
_cell_measurement_temperature 340.0
_cell_measurement_theta_max 21.330
_cell_measurement_theta_min 3.131
_cell_volume 1241.8(2)
_computing_cell_refinement 'SAINT V8.40A (Bruker, 2019)'
_computing_data_reduction 'SAINT V8.40A (Bruker, 2019)'
_computing_molecular_graphics 'Olex2 1.3 (Dolomanov et al., 2009)'
_computing_publication_material 'Olex2 1.3 (Dolomanov et al., 2009)'
_computing_structure_refinement 'SHELXL 2018/3 (Sheldrick, 2015)'
_computing_structure_solution 'SHELXS  (Sheldrick, 2008)'
_diffrn_ambient_temperature 340.0
_diffrn_detector 'CCD area detector'
_diffrn_detector_area_resol_mean 5.6
_diffrn_detector_type 'Bruker SMART CCD 6000 area detector'
_diffrn_measured_fraction_theta_full 0.995
_diffrn_measured_fraction_theta_max 0.996
_diffrn_measurement_device 'three-circle diffractometer'
_diffrn_measurement_device_type 'Bruker SMART CCD 6000 area detector'
_diffrn_measurement_method '\f and \w scans'
_diffrn_radiation_monochromator graphite
_diffrn_radiation_probe x-ray
_diffrn_radiation_type MoK\a
_diffrn_radiation_wavelength 0.71073
_diffrn_reflns_av_R_equivalents 0.0433
_diffrn_reflns_av_unetI/netI 0.0174
_diffrn_reflns_Laue_measured_fraction_full 0.995
_diffrn_reflns_Laue_measured_fraction_max 0.996
_diffrn_reflns_limit_h_max 11
_diffrn_reflns_limit_h_min -11
_diffrn_reflns_limit_k_max 11
_diffrn_reflns_limit_k_min -11
_diffrn_reflns_limit_l_max 17
_diffrn_reflns_limit_l_min -18
_diffrn_reflns_number 8388
_diffrn_reflns_point_group_measured_fraction_full 0.995
_diffrn_reflns_point_group_measured_fraction_max 0.996
_diffrn_reflns_theta_full 25.242
_diffrn_reflns_theta_max 26.434
_diffrn_reflns_theta_min 2.779
_diffrn_source 'sealed X-ray tube'
_diffrn_source_current 1.4
_diffrn_source_power 0.07
_diffrn_source_target Mo
_diffrn_source_voltage 50.0
_diffrn_standards_number 0
_exptl_absorpt_coefficient_mu 1.177
_exptl_absorpt_correction_T_max 0.7454
_exptl_absorpt_correction_T_min 0.6319
_exptl_absorpt_correction_type multi-scan
_exptl_absorpt_process_details
;
SADABS-2016/2 (Bruker,2016/2) was used for absorption correction.
wR2(int) was 0.0643 before and 0.0391 after correction.
The Ratio of minimum to maximum transmission is 0.8477.
The \l/2 correction factor is Not present.
;
_exptl_crystal_colour 'clear greenish green'
_exptl_crystal_colour_lustre clear
_exptl_crystal_colour_modifier greenish
_exptl_crystal_colour_primary green
_exptl_crystal_density_diffrn 1.332
_exptl_crystal_description cube
_exptl_crystal_F_000 518
_exptl_crystal_size_max 0.08
_exptl_crystal_size_mid 0.07
_exptl_crystal_size_min 0.06
_refine_diff_density_max 0.317
_refine_diff_density_min -0.453
_refine_diff_density_rms 0.088
_refine_ls_extinction_method none
_refine_ls_goodness_of_fit_ref 1.400
_refine_ls_hydrogen_treatment constr
_refine_ls_matrix_type full
_refine_ls_number_parameters 94
_refine_ls_number_reflns 730
_refine_ls_number_restraints 143
_refine_ls_restrained_S_all 1.400
_refine_ls_R_factor_all 0.1212
_refine_ls_R_factor_gt 0.0898
_refine_ls_shift/su_max 0.008
_refine_ls_shift/su_mean 0.001
_refine_ls_structure_factor_coef Fsqd
_refine_ls_weighting_details 'w=1/[\s^2^(Fo^2^)+(0.2000P)^2^] where P=(Fo^2^+2Fc^2^)/3'
_refine_ls_weighting_scheme calc
_refine_ls_wR_factor_gt 0.3186
_refine_ls_wR_factor_ref 0.3564
_reflns_Friedel_coverage 0.000
_reflns_number_gt 457
_reflns_number_total 730
_reflns_threshold_expression 'I > 2\s(I)'
_cod_data_source_file d3ce00454f2.cif
_cod_data_source_block 316mncl2340k_0m
_cod_depositor_comments 'Adding full bibliography for 7246928--7246929.cif.'
_cod_original_cell_volume 1241.8(3)
_cod_original_sg_symbol_H-M 'P 42/n m c'
_cod_database_code 7246929
_olex2_refinement_description
;
1. Twinned data refinement
 Scales: 11(10)
 -10(10)
2. Fixed Uiso
 At 1.2 times of:
  All C(H,H) groups
 At 1.5 times of:
  All C(H,H,H) groups
3. Restrained distances
 C1-N1 = N1-C3
 1.47 with sigma of 0.02
 C3-N1 = N1-C5
 1.47 with sigma of 0.02
 C5-N1 = N1-C7
 1.47 with sigma of 0.02
 C7-N1 = N1-C1
 1.47 with sigma of 0.02
 C3-N1 = N1-C7
 1.47 with sigma of 0.02
 C5-N1 = N1-C1
 1.47 with sigma of 0.02
 C2-C1 = C4-C3 = C6-C5
 1.56 with sigma of 0.01
 Cl2-C7
 1.73 with sigma of 0.02
 C5-C7
 2.401 with sigma of 0.04
 C1-C3
 2.401 with sigma of 0.04
 C3-C7
 2.401 with sigma of 0.04
 C3-C5
 2.401 with sigma of 0.04
 C7-C1
 2.401 with sigma of 0.04
 C5-C1
 2.401 with sigma of 0.04
4. Rigid bond restraints
 All non-hydrogen atoms
 with sigma for 1-2 distances of 0.01 and sigma for 1-3 distances of 0.02
5. Uiso/Uaniso restraints and constraints
N1 \\sim C1 \\sim C5 \\sim C3 \\sim C7 \\sim C2 \\sim C6 \\sim C4 \\sim Cl2:
within 2A with sigma of 0.01 and sigma for terminal atoms of 0.02 within 2A
6. Rigid body (RIGU) restrains
 All non-hydrogen atoms
 with sigma for 1-2 distances of 0.01 and sigma for 1-3 distances of 0.02
7. Others
 Fixed Sof: N1(0.25) C1(0.25) H1A(0.25) H1B(0.25) C4(0.25) H4A(0.25) H4B(0.25)
 H4C(0.25) C2(0.25) H2A(0.25) H2B(0.25) H2C(0.25) C3(0.25) H3A(0.25) H3B(0.25)
 C7(0.25) H7A(0.25) H7B(0.25) C5(0.25) H5A(0.25) H5B(0.25) Cl2(0.25) C6(0.25)
 H6A(0.25) H6B(0.25) H6C(0.25)
8.a Secondary CH2 refined with riding coordinates:
 C1(H1A,H1B), C3(H3A,H3B), C7(H7A,H7B), C5(H5A,H5B)
8.b Idealised Me refined as rotating group:
 C4(H4A,H4B,H4C), C2(H2A,H2B,H2C), C6(H6A,H6B,H6C)
;
_olex2_submission_special_instructions 'No special instructions were received'
_shelx_shelxl_version_number 2018/3
_shelx_space_group_comment
;
The symmetry employed for this shelxl refinement is uniquely defined
by the following loop, which should always be used as a source of
symmetry information in preference to the above space-group names.
They are only intended as comments.
;

loop_
_space_group_symop_operation_xyz
'x, y, z'
'-y+1/2, x, z+1/2'
'-x+1/2, -y+1/2, z'
'y, -x+1/2, z+1/2'
'x+1/2, -y, -z'
'-x, y+1/2, -z'
'y+1/2, x+1/2, -z+1/2'
'-y, -x, -z+1/2'
'-x, -y, -z'
'y-1/2, -x, -z-1/2'
'x-1/2, y-1/2, -z'
'-y, x-1/2, -z-1/2'
'-x-1/2, y, z'
'x, -y-1/2, z'
'-y-1/2, -x-1/2, z-1/2'
'y, x, z-1/2'

loop_
_atom_site_label
_atom_site_type_symbol
_atom_site_fract_x
_atom_site_fract_y
_atom_site_fract_z
_atom_site_U_iso_or_equiv
_atom_site_adp_type
_atom_site_occupancy
_atom_site_site_symmetry_order
_atom_site_calc_flag
_atom_site_refinement_flags_posn
_atom_site_refinement_flags_adp
_atom_site_refinement_flags_occupancy
_atom_site_disorder_assembly
_atom_site_disorder_group
Mn1 Mn 0.250000 0.750000 0.250000 0.0873(12) Uani 1 8 d S TU P . .
Cl1 Cl 0.250000 0.5424(3) 0.1593(2) 0.1551(15) Uani 1 2 d S TU P . .
N1 N 0.250(2) 0.260(2) -0.0873(6) 0.101(3) Uani 0.25 1 d D U P A -1
C1 C 0.1821(19) 0.2021(19) -0.0038(11) 0.106(4) Uani 0.25 1 d D U P A -1
H1A H 0.247216 0.219099 0.047140 0.127 Uiso 0.25 1 calc R U P A -1
H1B H 0.171117 0.097793 -0.010407 0.127 Uiso 0.25 1 calc R U P A -1
C4 C 0.276(5) 0.530(2) -0.1583(19) 0.102(8) Uani 0.25 1 d D U P A -1
H4A H 0.240408 0.521243 -0.219663 0.153 Uiso 0.25 1 calc R U P A -1
H4B H 0.379294 0.516325 -0.157833 0.153 Uiso 0.25 1 calc R U P A -1
H4C H 0.253029 0.624798 -0.135137 0.153 Uiso 0.25 1 calc R U P A -1
C2 C 0.031(3) 0.269(6) 0.020(2) 0.117(9) Uani 0.25 1 d D U P A -1
H2A H 0.020632 0.274830 0.084700 0.176 Uiso 0.25 1 calc R U P A -1
H2B H -0.044163 0.207815 -0.004793 0.176 Uiso 0.25 1 calc R U P A -1
H2C H 0.023931 0.363934 -0.006405 0.176 Uiso 0.25 1 calc R U P A -1
C3 C 0.203(2) 0.4123(19) -0.0972(14) 0.107(4) Uani 0.25 1 d D U P A -1
H3A H 0.201587 0.452301 -0.036019 0.129 Uiso 0.25 1 calc R U P A -1
H3B H 0.102040 0.407869 -0.116722 0.129 Uiso 0.25 1 calc R U P A -1
C7 C 0.207(2) 0.1778(19) -0.1678(12) 0.122(5) Uani 0.25 1 d D U P A -1
H7A H 0.222563 0.238847 -0.220765 0.146 Uiso 0.25 1 calc R U P A -1
H7B H 0.103086 0.159951 -0.163642 0.146 Uiso 0.25 1 calc R U P A -1
C5 C 0.406(2) 0.288(3) -0.0748(13) 0.114(5) Uani 0.25 1 d D U P A -1
H5A H 0.423199 0.377158 -0.108692 0.137 Uiso 0.25 1 calc R U P A -1
H5B H 0.453411 0.212139 -0.109637 0.137 Uiso 0.25 1 calc R U P A -1
Cl2 Cl 0.291(2) 0.0144(12) -0.1872(10) 0.193(6) Uani 0.25 1 d D U P A -1
C6 C 0.502(3) 0.305(5) 0.0108(19) 0.113(8) Uani 0.25 1 d D U P A -1
H6A H 0.598794 0.270902 -0.002438 0.170 Uiso 0.25 1 calc R U P A -1
H6B H 0.462106 0.248163 0.059751 0.170 Uiso 0.25 1 calc R U P A -1
H6C H 0.506061 0.405022 0.028495 0.170 Uiso 0.25 1 calc R U P A -1

loop_
_atom_site_aniso_label
_atom_site_aniso_U_11
_atom_site_aniso_U_22
_atom_site_aniso_U_33
_atom_site_aniso_U_23
_atom_site_aniso_U_13
_atom_site_aniso_U_12
Mn1 0.0939(14) 0.0939(14) 0.0740(15) 0.000 0.000 0.000
Cl1 0.224(3) 0.112(2) 0.129(2) -0.0265(13) 0.000 0.000
N1 0.099(5) 0.108(6) 0.094(5) 0.020(6) 0.000(7) -0.010(7)
C1 0.097(7) 0.114(10) 0.107(8) 0.031(8) 0.015(8) 0.003(8)
C4 0.12(2) 0.080(10) 0.108(12) -0.008(8) 0.017(13) 0.005(13)
C2 0.103(14) 0.099(19) 0.149(15) -0.007(17) 0.035(13) 0.001(14)
C3 0.117(10) 0.106(7) 0.099(8) 0.009(8) 0.001(8) 0.002(8)
C7 0.115(10) 0.132(8) 0.118(8) -0.002(8) -0.011(8) -0.014(7)
C5 0.102(7) 0.125(11) 0.116(8) 0.025(8) -0.005(8) -0.025(8)
Cl2 0.174(13) 0.162(9) 0.244(13) -0.045(9) 0.022(10) -0.011(8)
C6 0.069(10) 0.138(19) 0.134(13) 0.013(14) -0.002(9) -0.041(11)

loop_
_atom_type_symbol
_atom_type_description
_atom_type_scat_dispersion_real
_atom_type_scat_dispersion_imag
_atom_type_scat_source
C C 0.0033 0.0016 'International Tables Vol C Tables 4.2.6.8 and 6.1.1.4'
H H 0.0000 0.0000 'International Tables Vol C Tables 4.2.6.8 and 6.1.1.4'
Cl Cl 0.1484 0.1585 'International Tables Vol C Tables 4.2.6.8 and 6.1.1.4'
Mn Mn 0.3368 0.7283 'International Tables Vol C Tables 4.2.6.8 and 6.1.1.4'
N N 0.0061 0.0033 'International Tables Vol C Tables 4.2.6.8 and 6.1.1.4'

loop_
_geom_angle_atom_site_label_1
_geom_angle_atom_site_label_2
_geom_angle_atom_site_label_3
_geom_angle
_geom_angle_site_symmetry_1
_geom_angle_site_symmetry_3
_geom_angle_publ_flag
Cl1 Mn1 Cl1 109.04(8) 12_666 3_565 ?
Cl1 Mn1 Cl1 109.04(8) 3_565 10_566 ?
Cl1 Mn1 Cl1 110.34(16) 12_666 10_566 ?
Cl1 Mn1 Cl1 110.34(16) 3_565 . ?
Cl1 Mn1 Cl1 109.04(8) 12_666 . ?
Cl1 Mn1 Cl1 109.04(8) 10_566 . ?
C1 N1 C3 107.4(13) . . ?
C7 N1 C1 111.6(16) . . ?
C7 N1 C3 109.4(15) . . ?
C7 N1 C5 117.4(15) . . ?
C5 N1 C1 112.1(14) . . ?
C5 N1 C3 97.6(15) . . ?
N1 C1 H1A 108.5 . . ?
N1 C1 H1B 108.5 . . ?
N1 C1 C2 114.9(18) . . ?
H1A C1 H1B 107.5 . . ?
C2 C1 H1A 108.5 . . ?
C2 C1 H1B 108.5 . . ?
H4A C4 H4B 109.5 . . ?
H4A C4 H4C 109.5 . . ?
H4B C4 H4C 109.5 . . ?
C3 C4 H4A 109.5 . . ?
C3 C4 H4B 109.5 . . ?
C3 C4 H4C 109.5 . . ?
C1 C2 H2A 109.5 . . ?
C1 C2 H2B 109.5 . . ?
C1 C2 H2C 109.5 . . ?
H2A C2 H2B 109.5 . . ?
H2A C2 H2C 109.5 . . ?
H2B C2 H2C 109.5 . . ?
N1 C3 C4 126.1(19) . . ?
N1 C3 H3A 105.8 . . ?
N1 C3 H3B 105.8 . . ?
C4 C3 H3A 105.8 . . ?
C4 C3 H3B 105.8 . . ?
H3A C3 H3B 106.2 . . ?
N1 C7 H7A 107.9 . . ?
N1 C7 H7B 107.9 . . ?
N1 C7 Cl2 117.7(15) . . ?
H7A C7 H7B 107.2 . . ?
Cl2 C7 H7A 107.9 . . ?
Cl2 C7 H7B 107.9 . . ?
N1 C5 H5A 104.0 . . ?
N1 C5 H5B 104.1 . . ?
N1 C5 C6 132.7(17) . . ?
H5A C5 H5B 105.5 . . ?
C6 C5 H5A 104.1 . . ?
C6 C5 H5B 104.0 . . ?
C5 C6 H6A 109.5 . . ?
C5 C6 H6B 109.5 . . ?
C5 C6 H6C 109.5 . . ?
H6A C6 H6B 109.5 . . ?
H6A C6 H6C 109.5 . . ?
H6B C6 H6C 109.5 . . ?

loop_
_geom_bond_atom_site_label_1
_geom_bond_atom_site_label_2
_geom_bond_distance
_geom_bond_site_symmetry_2
_geom_bond_publ_flag
Mn1 Cl1 2.328(2) 12_666 ?
Mn1 Cl1 2.328(2) 3_565 ?
Mn1 Cl1 2.328(2) 10_566 ?
Mn1 Cl1 2.328(2) . ?
N1 C1 1.475(10) . ?
N1 C3 1.476(12) . ?
N1 C7 1.457(11) . ?
N1 C5 1.471(12) . ?
C1 H1A 0.9700 . ?
C1 H1B 0.9700 . ?
C1 C2 1.556(10) . ?
C4 H4A 0.9600 . ?
C4 H4B 0.9600 . ?
C4 H4C 0.9600 . ?
C4 C3 1.559(10) . ?
C2 H2A 0.9600 . ?
C2 H2B 0.9600 . ?
C2 H2C 0.9600 . ?
C3 H3A 0.9700 . ?
C3 H3B 0.9700 . ?
C7 H7A 0.9700 . ?
C7 H7B 0.9700 . ?
C7 Cl2 1.715(16) . ?
C5 H5A 0.9700 . ?
C5 H5B 0.9700 . ?
C5 C6 1.543(10) . ?
C6 H6A 0.9600 . ?
C6 H6B 0.9600 . ?
C6 H6C 0.9600 . ?

loop_
_geom_torsion_atom_site_label_1
_geom_torsion_atom_site_label_2
_geom_torsion_atom_site_label_3
_geom_torsion_atom_site_label_4
_geom_torsion
_geom_torsion_site_symmetry_1
_geom_torsion_site_symmetry_2
_geom_torsion_site_symmetry_3
_geom_torsion_site_symmetry_4
_geom_torsion_publ_flag
C1 N1 C3 C4 162(3) . . . . ?
C1 N1 C7 Cl2 -79.0(19) . . . . ?
C1 N1 C5 C6 -17(4) . . . . ?
C3 N1 C1 C2 31(3) . . . . ?
C3 N1 C7 Cl2 162.4(14) . . . . ?
C3 N1 C5 C6 95(3) . . . . ?
C7 N1 C1 C2 -89(3) . . . . ?
C7 N1 C3 C4 -76(3) . . . . ?
C7 N1 C5 C6 -148(3) . . . . ?
C5 N1 C1 C2 137(3) . . . . ?
C5 N1 C3 C4 46(3) . . . . ?
C5 N1 C7 Cl2 52(2) . . . . ?

loop_
_twin_individual_id
_twin_individual_mass_fraction_refined
1 11(10)
2 -10(10)
